data_4323184
loop_
_publ_author_name
'David M. L. Goodgame'
'David A. Grachvogel'
'Michael A. Hitchman'
'Nicholas J. Long'
'Horst Stratemeier'
'Andrew J. P. White'
'Joseph L. M. Wicks'
'David J. Williams'

_publ_section_title
;
 Structures and Spectroscopic Properties of Chain Polymeric Complexes of
 Copper(II) Halides with
 2,3,5,6-Tetrafluoro-1,4-bis(2-pyridylsulfenyl)benzene and Its
 4-Pyridylsulfenyl Analogue
;
_journal_name_full 'Inorganic Chemistry'
_journal_page_first 6354
_journal_page_last 6360
_journal_paper_doi 10.1021/ic980479k
_journal_volume 37
_journal_year 1998
_chemical_formula_sum 'C22 H22 Br2 Cu F4 N4 O2 S2'
_chemical_formula_weight 737.92
_chemical_name_systematic
; 
 ? 
;
_space_group_IT_number 14
_symmetry_cell_setting monoclinic
_symmetry_space_group_name_Hall '-P 2ybc'
_symmetry_space_group_name_H-M 'P 1 21/c 1'
_atom_sites_solution_hydrogens geom
_atom_sites_solution_primary direct
_atom_sites_solution_secondary difmap
_audit_creation_method SHELXL
_cell_angle_alpha 90.00
_cell_angle_beta 107.734(10)
_cell_angle_gamma 90.00
_cell_formula_units_Z 4
_cell_length_a 20.476(2)
_cell_length_b 9.4935(13)
_cell_length_c 15.026(2)
_cell_measurement_reflns_used 20
_cell_measurement_temperature 203(2)
_cell_measurement_theta_max 28.06
_cell_measurement_theta_min 10.78
_cell_volume 2782.1(6)
_computing_cell_refinement 'Siemens XSCANS'
_computing_data_collection 'Siemens XSCANS'
_computing_data_reduction 'Siemens SHELXTL'
_computing_molecular_graphics 'Siemens SHELXTL'
_computing_publication_material 'Siemens SHELXTL'
_computing_structure_refinement 'SHELXL-93 (Sheldrick, 1993)'
_computing_structure_solution 'SHELXS-86 (Sheldrick, 1990)'
_diffrn_ambient_temperature 203(2)
_diffrn_measurement_device 'Siemens P4'
_diffrn_measurement_method '\w scans'
_diffrn_radiation_monochromator graphite
_diffrn_radiation_source 'fine-focus sealed tube'
_diffrn_radiation_type CuK\a
_diffrn_radiation_wavelength 1.54178
_diffrn_reflns_av_R_equivalents 0.0433
_diffrn_reflns_av_sigmaI/netI 0.0628
_diffrn_reflns_limit_h_max 21
_diffrn_reflns_limit_h_min -23
_diffrn_reflns_limit_k_max 0
_diffrn_reflns_limit_k_min -10
_diffrn_reflns_limit_l_max 16
_diffrn_reflns_limit_l_min 0
_diffrn_reflns_number 4317
_diffrn_reflns_theta_max 59.99
_diffrn_reflns_theta_min 2.27
_diffrn_standards_decay_% 9.93
_diffrn_standards_interval_count 97
_diffrn_standards_number 3
_exptl_absorpt_coefficient_mu 6.369
_exptl_absorpt_correction_T_max 0.6434
_exptl_absorpt_correction_T_min 0.1728
_exptl_absorpt_correction_type empirical
_exptl_crystal_colour Green
_exptl_crystal_density_diffrn 1.762
_exptl_crystal_description 'Prismatic plates'
_exptl_crystal_F_000 1460
_exptl_crystal_size_max 0.33
_exptl_crystal_size_mid 0.27
_exptl_crystal_size_min 0.03
_refine_diff_density_max 0.704
_refine_diff_density_min -0.472
_refine_diff_density_rms 0.115
_refine_ls_extinction_coef 0.00019(7)
_refine_ls_extinction_expression Fc^*^=kFc[1+0.001xFc^2^\l^3^/sin(2\q)]^-1/4^
_refine_ls_extinction_method SHELXL
_refine_ls_goodness_of_fit_all 1.062
_refine_ls_goodness_of_fit_obs 1.110
_refine_ls_matrix_type full
_refine_ls_number_parameters 355
_refine_ls_number_reflns 4128
_refine_ls_number_restraints 24
_refine_ls_restrained_S_all 1.060
_refine_ls_restrained_S_obs 1.107
_refine_ls_R_factor_all 0.0870
_refine_ls_R_factor_obs 0.0561
_refine_ls_shift/esd_max 0.000
_refine_ls_shift/esd_mean 0.000
_refine_ls_structure_factor_coef Fsqd
_refine_ls_weighting_details 'w=1/[\s^2^(Fo^2^)+(0.0699P)^2^+3.5261P] where P=(Fo^2^+2Fc^2^)/3'
_refine_ls_weighting_scheme calc
_refine_ls_wR_factor_all 0.1474
_refine_ls_wR_factor_obs 0.1287
_reflns_number_observed 2970
_reflns_number_total 4128
_reflns_observed_criterion >2sigma(I)
_cod_data_source_file ic980479k_4.cif
_cod_data_source_block DMLG9704
_cod_depositor_comments
;
The following automatic conversions were performed:

'_refine_ls_weighting_scheme' value 'calc
w=1/[\s^2^(Fo^2^)+(0.0699P)^2^+3.5261P] where P=(Fo^2^+2Fc^2^)/3' was
changed to 'calc'. New tag '_refine_ls_weighting_details' was
created. The value of the new tag was set to
'w=1/[\s^2^(Fo^2^)+(0.0699P)^2^+3.5261P] where P=(Fo^2^+2Fc^2^)/3'.

Automatic conversion script
Id: cif_fix_values 3143 2015-03-26 13:38:13Z robertas 
;
_cod_original_formula_sum 'C22 H22 N4 O2 F4 S2 Br2 Cu'
_cod_database_code 4323184

loop_
_symmetry_equiv_pos_as_xyz
'x, y, z'
'-x, y+1/2, -z+1/2'
'-x, -y, -z'
'x, -y-1/2, z-1/2'

loop_
_atom_site_aniso_label
_atom_site_aniso_U_11
_atom_site_aniso_U_22
_atom_site_aniso_U_33
_atom_site_aniso_U_23
_atom_site_aniso_U_13
_atom_site_aniso_U_12
Cu 0.0298(5) 0.0266(5) 0.0238(5) -0.0047(4) 0.0053(4) 0.0005(4)
Br1 0.0362(4) 0.0449(5) 0.0452(5) -0.0122(4) 0.0126(3) 0.0048(4)
Br2 0.0399(5) 0.0425(5) 0.0475(5) -0.0174(4) 0.0104(4) 0.0085(4)
S1 0.0454(12) 0.077(2) 0.0409(11) -0.0170(11) 0.0139(9) -0.0309(12)
S2 0.0554(13) 0.0566(13) 0.0286(10) -0.0039(9) 0.0090(9) -0.0300(11)
N1 0.035(3) 0.028(3) 0.020(3) -0.001(2) 0.005(2) 0.002(3)
C2 0.047(4) 0.021(4) 0.031(4) -0.001(3) 0.011(3) 0.003(3)
C3 0.042(4) 0.033(4) 0.033(4) -0.007(3) 0.015(3) -0.006(3)
C4 0.036(4) 0.030(4) 0.039(4) -0.005(3) 0.005(3) -0.006(3)
C5 0.040(4) 0.041(4) 0.024(3) -0.003(3) 0.008(3) -0.008(4)
C6 0.035(4) 0.034(4) 0.032(4) 0.001(3) 0.011(3) -0.007(3)
C7 0.036(4) 0.051(5) 0.035(4) -0.014(4) 0.008(3) -0.017(4)
C8 0.034(4) 0.042(5) 0.043(5) -0.001(4) 0.004(3) -0.004(4)
F8 0.053(3) 0.055(3) 0.064(3) 0.005(3) 0.016(2) 0.001(3)
C9 0.032(4) 0.043(5) 0.048(5) -0.017(4) 0.010(4) -0.012(4)
F9 0.063(3) 0.057(3) 0.064(3) -0.026(3) 0.024(3) 0.002(3)
N11 0.032(3) 0.029(3) 0.030(3) -0.008(3) 0.005(2) -0.002(3)
C12 0.032(4) 0.029(4) 0.027(3) -0.005(3) 0.010(3) 0.003(3)
C13 0.041(4) 0.022(4) 0.035(4) 0.007(3) 0.015(3) 0.000(3)
C14 0.037(4) 0.028(4) 0.030(4) -0.002(3) 0.004(3) -0.004(3)
C15 0.041(4) 0.028(4) 0.019(3) 0.000(3) 0.006(3) 0.000(3)
C16 0.037(4) 0.027(4) 0.026(4) -0.001(3) 0.007(3) -0.001(3)
C17 0.033(4) 0.037(4) 0.020(3) -0.005(3) 0.000(3) -0.014(3)
C18 0.041(4) 0.023(4) 0.037(4) 0.003(3) 0.000(3) -0.003(3)
F18 0.069(3) 0.030(3) 0.064(3) 0.008(2) 0.025(3) 0.005(2)
C19 0.045(4) 0.032(4) 0.033(4) -0.007(3) 0.014(3) -0.003(3)
F19 0.095(4) 0.041(3) 0.061(3) -0.012(3) 0.043(3) 0.001(3)
O20 0.041(3) 0.034(3) 0.039(3) 0.009(2) 0.012(2) 0.000(2)
C21 0.043(4) 0.042(5) 0.029(4) 0.003(3) 0.010(3) -0.007(4)
N22 0.055(4) 0.037(4) 0.043(4) 0.006(3) 0.016(3) 0.001(3)
C23 0.107(9) 0.051(6) 0.069(7) 0.016(6) 0.010(6) 0.029(6)
C24 0.095(8) 0.038(5) 0.070(6) -0.005(5) 0.041(6) -0.023(5)
O40 0.111(12) 0.063(9) 0.070(9) 0.011(7) 0.043(8) 0.013(9)
C41 0.098(16) 0.054(11) 0.027(8) -0.005(8) 0.023(9) -0.010(11)
N42 0.139(23) 0.038(10) 0.032(9) -0.006(7) 0.051(12) -0.021(10)
C43 0.100(19) 0.040(11) 0.053(12) -0.018(9) 0.031(13) -0.013(11)
C44 0.134(27) 0.074(17) 0.083(22) -0.021(14) 0.045(21) -0.050(18)

loop_
_atom_site_label
_atom_site_type_symbol
_atom_site_fract_x
_atom_site_fract_y
_atom_site_fract_z
_atom_site_U_iso_or_equiv
_atom_site_thermal_displace_type
_atom_site_occupancy
_atom_site_calc_flag
_atom_site_refinement_flags
_atom_site_disorder_group
Cu Cu 0.25179(5) 0.32533(10) -0.01310(7) 0.0274(3) Uani 1 d . .
Br1 Br 0.17640(4) 0.46022(9) 0.05449(6) 0.0420(3) Uani 1 d . .
Br2 Br 0.32482(4) 0.14384(9) -0.05218(6) 0.0440(3) Uani 1 d . .
S1 S -0.00893(12) -0.0094(3) -0.29306(15) 0.0541(6) Uani 1 d . .
S2 S 0.51290(12) 0.6023(2) 0.30510(13) 0.0477(6) Uani 1 d . .
N1 N 0.1699(3) 0.2350(6) -0.1022(4) 0.0283(13) Uani 1 d . .
C2 C 0.1254(4) 0.1609(7) -0.0711(5) 0.033(2) Uani 1 d . .
H2A H 0.1316(4) 0.1591(7) -0.0065(5) 0.040 Uiso 1 calc R .
C3 C 0.0714(4) 0.0879(8) -0.1291(5) 0.035(2) Uani 1 d . .
H3A H 0.0413(4) 0.0375(8) -0.1045(5) 0.042 Uiso 1 calc R .
C4 C 0.0615(4) 0.0892(8) -0.2250(5) 0.036(2) Uani 1 d . .
C5 C 0.1068(4) 0.1663(8) -0.2576(5) 0.035(2) Uani 1 d . .
H5A H 0.1014(4) 0.1709(8) -0.3219(5) 0.042 Uiso 1 calc R .
C6 C 0.1601(4) 0.2365(8) -0.1938(5) 0.033(2) Uani 1 d . .
H6A H 0.1910(4) 0.2878(8) -0.2165(5) 0.040 Uiso 1 calc R .
C7 C -0.0003(4) -0.0008(9) -0.4067(5) 0.041(2) Uani 1 d . .
C8 C 0.0217(4) -0.1150(9) -0.4450(6) 0.041(2) Uani 1 d . .
F8 F 0.0449(3) -0.2312(6) -0.3937(4) 0.0579(14) Uani 1 d . .
C9 C -0.0228(4) 0.1162(9) -0.4634(6) 0.041(2) Uani 1 d . .
F9 F -0.0452(3) 0.2303(6) -0.4301(4) 0.0605(15) Uani 1 d . .
N11 N 0.3336(3) 0.3967(6) 0.0873(4) 0.0311(14) Uani 1 d . .
C12 C 0.3882(4) 0.4495(8) 0.0666(5) 0.029(2) Uani 1 d . .
H12A H 0.3886(4) 0.4461(8) 0.0043(5) 0.035 Uiso 1 calc R .
C13 C 0.4431(4) 0.5077(7) 0.1321(5) 0.032(2) Uani 1 d . .
H13A H 0.4802(4) 0.5438(7) 0.1147(5) 0.038 Uiso 1 calc R .
C14 C 0.4436(4) 0.5131(8) 0.2244(5) 0.033(2) Uani 1 d . .
C15 C 0.3894(4) 0.4544(7) 0.2479(5) 0.030(2) Uani 1 d . .
H15A H 0.3890(4) 0.4536(7) 0.3103(5) 0.036 Uiso 1 calc R .
C16 C 0.3360(4) 0.3969(7) 0.1780(5) 0.031(2) Uani 1 d . .
H16A H 0.2995(4) 0.3558(7) 0.1943(5) 0.037 Uiso 1 calc R .
C17 C 0.5043(4) 0.5455(8) 0.4124(5) 0.032(2) Uani 1 d . .
C18 C 0.4883(4) 0.6372(8) 0.4732(5) 0.036(2) Uani 1 d . .
F18 F 0.4770(3) 0.7739(5) 0.4513(4) 0.0535(13) Uani 1 d . .
C19 C 0.5161(4) 0.4059(8) 0.4412(5) 0.036(2) Uani 1 d . .
F19 F 0.5310(3) 0.3126(5) 0.3841(4) 0.0613(15) Uani 1 d . .
O20 O 0.2651(3) 0.4951(5) -0.1105(4) 0.0383(13) Uani 1 d D .
C21 C 0.2229(4) 0.5890(8) -0.1388(5) 0.038(2) Uani 1 d D .
H21A H 0.1768(4) 0.5690(8) -0.1447(5) 0.046 Uiso 1 calc R .
N22 N 0.2379(4) 0.7170(7) -0.1617(5) 0.045(2) Uani 1 d D .
C23 C 0.1841(6) 0.8253(11) -0.1955(8) 0.080(4) Uani 1 d D .
H23A H 0.1788(6) 0.8471(11) -0.2603(8) 0.120 Uiso 1 d R .
H23B H 0.1973(6) 0.9097(11) -0.1579(8) 0.120 Uiso 1 d R .
H23C H 0.1410(6) 0.7903(11) -0.1900(8) 0.120 Uiso 1 d R .
C24 C 0.3081(5) 0.7563(10) -0.1522(7) 0.064(3) Uani 1 d D .
H24A H 0.3218(5) 0.8323(10) -0.1071(7) 0.096 Uiso 1 d R .
H24B H 0.3110(5) 0.7878(10) -0.2123(7) 0.096 Uiso 1 d R .
H24C H 0.3383(5) 0.6763(10) -0.1310(7) 0.096 Uiso 1 d R .
O40 O 0.1510(8) 0.0014(15) 0.1456(10) 0.078(4) Uani 0.55 d PD 1
C41 C 0.1828(9) -0.0831(19) 0.1174(11) 0.059(5) Uani 0.55 d PD 1
H41A H 0.1586(9) -0.1596(19) 0.0831(11) 0.071 Uiso 0.55 calc PR 1
N42 N 0.2504(11) -0.0777(20) 0.1306(14) 0.064(8) Uani 0.55 d PD 1
C43 C 0.2820(11) -0.1862(19) 0.0865(14) 0.063(6) Uani 0.55 d PD 1
H43A H 0.3178(11) -0.2322(19) 0.1355(14) 0.094 Uiso 0.55 d PR 1
H43B H 0.3021(11) -0.1407(19) 0.0432(14) 0.094 Uiso 0.55 d PR 1
H43C H 0.2487(11) -0.2558(19) 0.0533(14) 0.094 Uiso 0.55 d PR 1
C44 C 0.2936(14) 0.0400(26) 0.1772(23) 0.094(10) Uani 0.55 d PD 1
H44A H 0.2771(14) 0.0723(26) 0.2278(23) 0.142 Uiso 0.55 d PR 1
H44B H 0.2903(14) 0.1160(26) 0.1329(23) 0.142 Uiso 0.55 d PR 1
H44C H 0.3411(14) 0.0106(26) 0.2023(23) 0.142 Uiso 0.55 d PR 1
O40' O 0.2272(9) 0.1199(18) 0.1487(12) 0.077(5) Uiso 0.45 d PD 2
C41' C 0.2709(12) 0.0340(26) 0.1547(22) 0.047(7) Uiso 0.45 d PD 2
H41B H 0.3165(12) 0.0578(26) 0.1875(22) 0.057 Uiso 0.45 calc PR 2
N42' N 0.2580(10) -0.0952(27) 0.1166(22) 0.048(8) Uiso 0.45 d PD 2
C44' C 0.1874(11) -0.1364(32) 0.0695(22) 0.095(10) Uiso 0.45 d PD 2
H44D H 0.1821(11) -0.2347(32) 0.0836(22) 0.143 Uiso 0.45 d PR 2
H44E H 0.1767(11) -0.1246(32) 0.0025(22) 0.143 Uiso 0.45 d PR 2
H44F H 0.1564(11) -0.0793(32) 0.0920(22) 0.143 Uiso 0.45 d PR 2
C43' C 0.3140(12) -0.1837(31) 0.1096(23) 0.075(11) Uiso 0.45 d PD 2
H43D H 0.3542(12) -0.1677(31) 0.1629(23) 0.112 Uiso 0.45 d PR 2
H43E H 0.3248(12) -0.1630(31) 0.0525(23) 0.112 Uiso 0.45 d PR 2
H43F H 0.2998(12) -0.2813(31) 0.1089(23) 0.112 Uiso 0.45 d PR 2

loop_
_atom_type_symbol
_atom_type_description
_atom_type_scat_dispersion_real
_atom_type_scat_dispersion_imag
_atom_type_scat_source
C C 0.0181 0.0091 'International Tables Vol C Tables 4.2.6.8 and 6.1.1.4'
H H 0.0000 0.0000 'International Tables Vol C Tables 4.2.6.8 and 6.1.1.4'
N N 0.0311 0.0180 'International Tables Vol C Tables 4.2.6.8 and 6.1.1.4'
O O 0.0492 0.0322 'International Tables Vol C Tables 4.2.6.8 and 6.1.1.4'
F F 0.0727 0.0534 'International Tables Vol C Tables 4.2.6.8 and 6.1.1.4'
S S 0.3331 0.5567 'International Tables Vol C Tables 4.2.6.8 and 6.1.1.4'
Br Br -0.6763 1.2805 'International Tables Vol C Tables 4.2.6.8 and 6.1.1.4'
Cu Cu -1.9646 0.5888 'International Tables Vol C Tables 4.2.6.8 and 6.1.1.4'

loop_
_geom_angle_atom_site_label_1
_geom_angle_atom_site_label_2
_geom_angle_atom_site_label_3
_geom_angle
_geom_angle_site_symmetry_1
_geom_angle_site_symmetry_3
_geom_angle_publ_flag
N1 Cu N11 172.9(2) . . ?
N1 Cu O20 96.6(2) . . ?
N11 Cu O20 90.5(2) . . ?
N1 Cu Br1 89.8(2) . . ?
N11 Cu Br1 89.9(2) . . ?
O20 Cu Br1 96.41(15) . . ?
N1 Cu Br2 89.2(2) . . ?
N11 Cu Br2 89.3(2) . . ?
O20 Cu Br2 98.24(15) . . ?
Br1 Cu Br2 165.34(6) . . ?
C4 S1 C7 103.3(4) . . ?
C17 S2 C14 101.4(3) . . ?
C6 N1 C2 117.5(6) . . ?
C6 N1 Cu 121.4(5) . . ?
C2 N1 Cu 120.9(4) . . ?
N1 C2 C3 123.1(7) . . ?
C2 C3 C4 119.3(8) . . ?
C5 C4 C3 118.0(7) . . ?
C5 C4 S1 126.5(6) . . ?
C3 C4 S1 115.5(6) . . ?
C4 C5 C6 118.9(7) . . ?
N1 C6 C5 123.3(7) . . ?
C8 C7 C9 117.8(7) . . ?
C8 C7 S1 120.8(7) . . ?
C9 C7 S1 121.0(7) . . ?
F8 C8 C7 120.9(8) . . ?
F8 C8 C9 116.9(8) . 3_554 ?
C7 C8 C9 122.2(8) . 3_554 ?
F9 C9 C8 119.5(8) . 3_554 ?
F9 C9 C7 120.5(8) . . ?
C8 C9 C7 120.0(8) 3_554 . ?
C12 N11 C16 117.0(6) . . ?
C12 N11 Cu 121.1(5) . . ?
C16 N11 Cu 121.8(5) . . ?
N11 C12 C13 123.0(7) . . ?
C12 C13 C14 119.3(7) . . ?
C15 C14 C13 118.7(7) . . ?
C15 C14 S2 123.7(6) . . ?
C13 C14 S2 117.5(6) . . ?
C16 C15 C14 118.6(7) . . ?
N11 C16 C15 123.2(7) . . ?
C18 C17 C19 116.8(7) . . ?
C18 C17 S2 121.8(6) . . ?
C19 C17 S2 121.4(6) . . ?
F18 C18 C17 120.6(7) . . ?
F18 C18 C19 117.4(7) . 3_666 ?
C17 C18 C19 122.0(7) . 3_666 ?
F19 C19 C18 119.8(7) . 3_666 ?
F19 C19 C17 119.0(7) . . ?
C18 C19 C17 121.2(7) 3_666 . ?
C21 O20 Cu 122.4(5) . . ?
O20 C21 N22 124.3(8) . . ?
C21 N22 C24 120.8(7) . . ?
C21 N22 C23 121.3(8) . . ?
C24 N22 C23 117.9(8) . . ?
O40 C41 N42 125.1(17) . . ?
C41 N42 C44 123.2(17) . . ?
C41 N42 C43 118.8(15) . . ?
C44 N42 C43 117.6(18) . . ?
O40' C41' N42' 123.0(19) . . ?
C41' N42' C43' 120.1(18) . . ?
C41' N42' C44' 119.2(17) . . ?
C43' N42' C44' 120.0(20) . . ?

loop_
_geom_bond_atom_site_label_1
_geom_bond_atom_site_label_2
_geom_bond_distance
_geom_bond_site_symmetry_2
_geom_bond_publ_flag
Cu N1 1.993(5) . ?
Cu N11 2.000(5) . ?
Cu O20 2.248(5) . ?
Cu Br1 2.4513(14) . ?
Cu Br2 2.4667(13) . ?
S1 C4 1.761(7) . ?
S1 C7 1.772(8) . ?
S2 C17 1.759(7) . ?
S2 C14 1.776(7) . ?
N1 C6 1.330(9) . ?
N1 C2 1.343(10) . ?
C2 C3 1.370(10) . ?
C3 C4 1.393(11) . ?
C4 C5 1.382(11) . ?
C5 C6 1.385(10) . ?
C7 C8 1.366(12) . ?
C7 C9 1.390(12) . ?
C8 F8 1.347(9) . ?
C8 C9 1.383(12) 3_554 ?
C9 F9 1.332(10) . ?
C9 C8 1.383(12) 3_554 ?
N11 C12 1.346(10) . ?
N11 C16 1.350(9) . ?
C12 C13 1.365(10) . ?
C13 C14 1.385(10) . ?
C14 C15 1.380(11) . ?
C15 C16 1.377(10) . ?
C17 C18 1.371(11) . ?
C17 C19 1.391(11) . ?
C18 F18 1.342(9) . ?
C18 C19 1.379(11) 3_666 ?
C19 F19 1.332(9) . ?
C19 C18 1.379(11) 3_666 ?
O20 C21 1.224(9) . ?
C21 N22 1.324(10) . ?
N22 C24 1.450(11) . ?
N22 C23 1.478(11) . ?
O40 C41 1.19(2) . ?
C41 N42 1.34(2) . ?
N42 C44 1.46(2) . ?
N42 C43 1.48(2) . ?
O40' C41' 1.19(2) . ?
C41' N42' 1.35(2) . ?
N42' C43' 1.45(2) . ?
N42' C44' 1.46(2) . ?
